data_4326952
loop_
_publ_author_name
'Jacob Schneider'
'Khuong Q. Vuong'
'James A. Calladine'
'Xue-Zhong Sun'
'Adrian C. Whitwood'
'Michael W. George'
'Robin N. Perutz'

_publ_section_title
;
 Photochemistry and Photophysics of a Pd(II) Metalloporphyrin: Re(I)
 Tricarbonyl Bipyridine Molecular Dyad and its Activity Toward the
 Photoreduction of CO2 to CO
;
_journal_name_full 'Inorganic Chemistry'
_journal_page_first 11877
_journal_page_last 11889
_journal_paper_doi 10.1021/ic200243y
_journal_volume 50
_journal_year 2011
_chemical_formula_moiety 'C60 H37 N8 O4 Pd Re S, C6 H6'
_chemical_formula_sum 'C66 H43 N8 O4 Pd Re S'
_chemical_formula_weight 1336.74
_chemical_name_systematic
; 
 ? 
;
_space_group_IT_number 2
_symmetry_cell_setting triclinic
_symmetry_space_group_name_Hall '-P 1'
_symmetry_space_group_name_H-M 'P -1'
_atom_sites_solution_hydrogens geom
_atom_sites_solution_primary direct
_atom_sites_solution_secondary difmap
_audit_creation_method SHELXL-97
_cell_angle_alpha 91.932(2)
_cell_angle_beta 94.160(2)
_cell_angle_gamma 105.874(3)
_cell_formula_units_Z 2
_cell_length_a 9.401(2)
_cell_length_b 12.936(3)
_cell_length_c 23.410(5)
_cell_measurement_reflns_used 6804
_cell_measurement_temperature 120(2)
_cell_measurement_theta_max 24.12
_cell_measurement_theta_min 2.65
_cell_volume 2726.9(10)
_computing_cell_refinement 'Bruker Apex2'
_computing_data_collection 'Rigaku CrystalClear'
_computing_data_reduction 'Bruker Apex2'
_computing_structure_refinement 'SHELXL-97 (Sheldrick, 1997)'
_computing_structure_solution 'SHELXS-97 (Sheldrick, 1990)'
_diffrn_ambient_temperature 120(2)
_diffrn_measured_fraction_theta_full 0.970
_diffrn_measured_fraction_theta_max 0.970
_diffrn_measurement_device_type 'Rigaku Saturn 724+ detector on Crystal Logics diffractometer'
_diffrn_measurement_method '\w scans'
_diffrn_radiation_monochromator 'silicon double crystal'
_diffrn_radiation_source 'Diamond beamline I19'
_diffrn_radiation_type synchrotron
_diffrn_radiation_wavelength 0.68890
_diffrn_reflns_av_R_equivalents 0.0417
_diffrn_reflns_av_sigmaI/netI 0.0605
_diffrn_reflns_limit_h_max 9
_diffrn_reflns_limit_h_min -11
_diffrn_reflns_limit_k_max 15
_diffrn_reflns_limit_k_min -15
_diffrn_reflns_limit_l_max 27
_diffrn_reflns_limit_l_min -27
_diffrn_reflns_number 21523
_diffrn_reflns_theta_full 24.16
_diffrn_reflns_theta_max 24.16
_diffrn_reflns_theta_min 0.85
_exptl_absorpt_coefficient_mu 2.425
_exptl_absorpt_correction_T_max 1.000
_exptl_absorpt_correction_T_min 0.904
_exptl_absorpt_correction_type multi-scan
_exptl_absorpt_process_details 'Bruker SADABS'
_exptl_crystal_colour red
_exptl_crystal_density_diffrn 1.628
_exptl_crystal_description block
_exptl_crystal_F_000 1328
_exptl_crystal_size_max 0.04
_exptl_crystal_size_mid 0.04
_exptl_crystal_size_min 0.02
_refine_diff_density_max 1.430
_refine_diff_density_min -0.929
_refine_diff_density_rms 0.119
_refine_ls_extinction_method none
_refine_ls_goodness_of_fit_ref 1.047
_refine_ls_hydrogen_treatment constr
_refine_ls_matrix_type full
_refine_ls_number_parameters 701
_refine_ls_number_reflns 9300
_refine_ls_number_restraints 0
_refine_ls_restrained_S_all 1.047
_refine_ls_R_factor_all 0.0734
_refine_ls_R_factor_gt 0.0470
_refine_ls_shift/su_max 0.004
_refine_ls_shift/su_mean 0.000
_refine_ls_structure_factor_coef Fsqd
_refine_ls_weighting_details 'calc w=1/[\s^2^(Fo^2^)+(0.0471P)^2^+7.3461P] where P=(Fo^2^+2Fc^2^)/3'
_refine_ls_weighting_scheme calc
_refine_ls_wR_factor_gt 0.1051
_refine_ls_wR_factor_ref 0.1151
_reflns_number_gt 6758
_reflns_number_total 9303
_reflns_threshold_expression >2sigma(I)
_cod_data_source_file ic200243y_si_002.cif
_cod_data_source_block ssi1051
_cod_database_code 4326952

loop_
_symmetry_equiv_pos_as_xyz
'x, y, z'
'-x, -y, -z'

loop_
_atom_site_label
_atom_site_type_symbol
_atom_site_fract_x
_atom_site_fract_y
_atom_site_fract_z
_atom_site_U_iso_or_equiv
_atom_site_adp_type
_atom_site_occupancy
_atom_site_symmetry_multiplicity
_atom_site_calc_flag
_atom_site_refinement_flags
_atom_site_disorder_assembly
_atom_site_disorder_group
C1 C 0.8706(7) 0.0780(5) 0.6338(3) 0.0296(15) Uani 1 1 d . . .
C2 C 0.9630(7) 0.1831(5) 0.6334(3) 0.0297(15) Uani 1 1 d . . .
C3 C 1.0076(8) 0.2566(6) 0.6820(3) 0.0352(16) Uani 1 1 d . . .
H3 H 0.9819 0.2428 0.7200 0.042 Uiso 1 1 calc R . .
C4 C 1.0931(8) 0.3497(6) 0.6643(3) 0.0351(16) Uani 1 1 d . . .
H4 H 1.1389 0.4133 0.6876 0.042 Uiso 1 1 calc R . .
C5 C 1.1022(7) 0.3351(5) 0.6040(3) 0.0323(15) Uani 1 1 d . . .
C6 C 1.1833(7) 0.4121(5) 0.5698(3) 0.0304(15) Uani 1 1 d . . .
C7 C 1.1866(7) 0.3978(5) 0.5101(3) 0.0300(15) Uani 1 1 d . . .
C8 C 1.2798(8) 0.4721(6) 0.4750(3) 0.0368(17) Uani 1 1 d . . .
H8 H 1.3528 0.5369 0.4879 0.044 Uiso 1 1 calc R . .
C9 C 1.2448(8) 0.4333(5) 0.4210(3) 0.0374(17) Uani 1 1 d . . .
H9 H 1.2888 0.4654 0.3883 0.045 Uiso 1 1 calc R . .
C10 C 1.1290(8) 0.3346(5) 0.4207(3) 0.0356(16) Uani 1 1 d . . .
C11 C 1.0554(7) 0.2735(5) 0.3718(3) 0.0333(16) Uani 1 1 d . . .
C12 C 0.9496(7) 0.1748(5) 0.3726(3) 0.0313(15) Uani 1 1 d . . .
C13 C 0.8618(7) 0.1169(5) 0.3228(3) 0.0347(16) Uani 1 1 d . . .
H13 H 0.8675 0.1379 0.2843 0.042 Uiso 1 1 calc R . .
C14 C 0.7704(7) 0.0276(6) 0.3410(3) 0.0333(16) Uani 1 1 d . . .
H14 H 0.6985 -0.0257 0.3173 0.040 Uiso 1 1 calc R . .
C15 C 0.7984(7) 0.0255(5) 0.4014(3) 0.0287(15) Uani 1 1 d . . .
C16 C 0.7262(7) -0.0550(5) 0.4357(3) 0.0313(15) Uani 1 1 d . . .
C17 C 0.7534(7) -0.0517(5) 0.4957(3) 0.0316(15) Uani 1 1 d . . .
C18 C 0.6921(7) -0.1387(5) 0.5313(3) 0.0345(16) Uani 1 1 d . . .
H18 H 0.6345 -0.2092 0.5186 0.041 Uiso 1 1 calc R . .
C19 C 0.7319(7) -0.1009(5) 0.5854(3) 0.0354(16) Uani 1 1 d . . .
H19 H 0.7069 -0.1403 0.6185 0.043 Uiso 1 1 calc R . .
C20 C 0.8194(7) 0.0098(5) 0.5854(3) 0.0316(15) Uani 1 1 d . . .
C21 C 0.8022(8) 0.0414(5) 0.6880(3) 0.0337(16) Uani 1 1 d . . .
C22 C 0.8790(8) 0.0234(6) 0.7383(3) 0.0387(17) Uani 1 1 d . . .
H22 H 0.9839 0.0374 0.7403 0.046 Uiso 1 1 calc R . .
C23 C 0.8030(8) -0.0149(6) 0.7855(3) 0.0398(18) Uani 1 1 d . . .
H23 H 0.8569 -0.0260 0.8195 0.048 Uiso 1 1 calc R . .
C24 C 0.6485(8) -0.0372(6) 0.7835(3) 0.0386(17) Uani 1 1 d . . .
C25 C 0.5732(8) -0.0161(6) 0.7346(3) 0.0443(19) Uani 1 1 d . . .
H25 H 0.4687 -0.0279 0.7327 0.053 Uiso 1 1 calc R . .
C26 C 0.6505(8) 0.0222(6) 0.6883(3) 0.0455(19) Uani 1 1 d . . .
H26 H 0.5966 0.0361 0.6549 0.055 Uiso 1 1 calc R . .
C27 C 0.4268(9) -0.1042(7) 0.8358(3) 0.051(2) Uani 1 1 d . . .
C28 C 0.3651(8) -0.1512(6) 0.8904(3) 0.0418(18) Uani 1 1 d . . .
C29 C 0.2145(8) -0.2039(7) 0.8864(3) 0.050(2) Uani 1 1 d . . .
H29 H 0.1580 -0.2133 0.8504 0.060 Uiso 1 1 calc R . .
C30 C 0.1479(8) -0.2419(7) 0.9339(3) 0.048(2) Uani 1 1 d . . .
H30 H 0.0447 -0.2776 0.9300 0.057 Uiso 1 1 calc R . .
C31 C 0.3687(8) -0.1831(6) 0.9908(3) 0.0415(18) Uani 1 1 d . . .
C32 C 0.4434(8) -0.1436(6) 0.9432(3) 0.0456(19) Uani 1 1 d . . .
H32 H 0.5476 -0.1116 0.9472 0.055 Uiso 1 1 calc R . .
C33 C 0.4425(8) -0.1756(6) 1.0492(3) 0.0410(18) Uani 1 1 d . . .
C34 C 0.5935(9) -0.1367(7) 1.0624(3) 0.050(2) Uani 1 1 d . . .
H34 H 0.6568 -0.1142 1.0326 0.060 Uiso 1 1 calc R . .
C35 C 0.6545(9) -0.1301(8) 1.1193(3) 0.057(2) Uani 1 1 d . . .
C36 C 0.5574(10) -0.1685(7) 1.1598(3) 0.058(2) Uani 1 1 d . . .
H36 H 0.5929 -0.1659 1.1990 0.070 Uiso 1 1 calc R . .
C37 C 0.4111(9) -0.2102(7) 1.1437(3) 0.056(2) Uani 1 1 d . . .
H37 H 0.3481 -0.2354 1.1732 0.067 Uiso 1 1 calc R . .
C38 C 0.8169(9) -0.0849(9) 1.1346(4) 0.074(3) Uani 1 1 d . . .
H38A H 0.8340 -0.0233 1.1623 0.111 Uiso 1 1 calc R . .
H38B H 0.8664 -0.0613 1.1000 0.111 Uiso 1 1 calc R . .
H38C H 0.8572 -0.1402 1.1516 0.111 Uiso 1 1 calc R . .
C39 C 1.2717(8) 0.5181(5) 0.5975(3) 0.0344(16) Uani 1 1 d . . .
C40 C 1.2437(8) 0.6142(6) 0.5815(3) 0.0433(18) Uani 1 1 d . . .
H40 H 1.1683 0.6128 0.5519 0.052 Uiso 1 1 calc R . .
C41 C 1.3249(10) 0.7108(6) 0.6083(4) 0.057(2) Uani 1 1 d . . .
H41 H 1.3052 0.7759 0.5973 0.069 Uiso 1 1 calc R . .
C42 C 1.4336(10) 0.7132(6) 0.6506(4) 0.055(2) Uani 1 1 d . . .
H42 H 1.4876 0.7803 0.6693 0.066 Uiso 1 1 calc R . .
C43 C 1.4660(9) 0.6227(7) 0.6666(3) 0.056(2) Uani 1 1 d . . .
H43 H 1.5432 0.6264 0.6958 0.067 Uiso 1 1 calc R . .
C44 C 1.3860(8) 0.5235(6) 0.6401(3) 0.0427(18) Uani 1 1 d . . .
H44 H 1.4092 0.4595 0.6511 0.051 Uiso 1 1 calc R . .
C45 C 1.0863(8) 0.3194(5) 0.3143(3) 0.0345(16) Uani 1 1 d . . .
C46 C 1.0559(9) 0.4160(6) 0.3024(3) 0.0461(19) Uani 1 1 d . . .
H46 H 1.0195 0.4539 0.3308 0.055 Uiso 1 1 calc R . .
C47 C 1.0790(10) 0.4570(7) 0.2487(3) 0.056(2) Uani 1 1 d . . .
H47 H 1.0588 0.5232 0.2404 0.067 Uiso 1 1 calc R . .
C48 C 1.1311(9) 0.4021(7) 0.2074(3) 0.056(2) Uani 1 1 d . . .
H48 H 1.1463 0.4307 0.1708 0.067 Uiso 1 1 calc R . .
C49 C 1.1616(8) 0.3061(7) 0.2185(3) 0.048(2) Uani 1 1 d . . .
H49 H 1.1974 0.2682 0.1899 0.057 Uiso 1 1 calc R . .
C50 C 1.1388(8) 0.2658(6) 0.2726(3) 0.0422(18) Uani 1 1 d . . .
H50 H 1.1600 0.1999 0.2809 0.051 Uiso 1 1 calc R . .
C51 C 0.6060(7) -0.1474(5) 0.4073(3) 0.0326(16) Uani 1 1 d . . .
C52 C 0.4655(7) -0.1732(6) 0.4272(3) 0.0388(17) Uani 1 1 d . . .
H52 H 0.4478 -0.1353 0.4602 0.047 Uiso 1 1 calc R . .
C53 C 0.3508(8) -0.2542(6) 0.3991(4) 0.050(2) Uani 1 1 d . . .
H53 H 0.2555 -0.2725 0.4133 0.060 Uiso 1 1 calc R . .
C54 C 0.3747(9) -0.3074(6) 0.3512(4) 0.053(2) Uani 1 1 d . . .
H54 H 0.2951 -0.3617 0.3317 0.064 Uiso 1 1 calc R . .
C55 C 0.5137(10) -0.2832(6) 0.3305(3) 0.051(2) Uani 1 1 d . . .
H55 H 0.5287 -0.3195 0.2964 0.061 Uiso 1 1 calc R . .
C56 C 0.6311(8) -0.2057(6) 0.3596(3) 0.0407(18) Uani 1 1 d . . .
H56 H 0.7281 -0.1923 0.3471 0.049 Uiso 1 1 calc R . .
C57 C 0.1470(9) -0.0118(8) 1.0631(3) 0.046(2) Uani 1 1 d . . .
C58 C 0.0421(9) -0.2880(7) 1.1388(3) 0.054(2) Uani 1 1 d . . .
C59 C -0.0879(10) -0.3046(7) 1.0336(3) 0.052(2) Uani 1 1 d . . .
C60 C 0.1067(9) -0.4164(8) 1.0607(3) 0.051(2) Uani 1 1 d . . .
N1 N 1.0220(6) 0.2326(4) 0.5852(2) 0.0286(12) Uani 1 1 d . . .
N2 N 1.0986(6) 0.3129(4) 0.4766(2) 0.0304(13) Uani 1 1 d . . .
N3 N 0.9069(6) 0.1188(4) 0.4204(2) 0.0306(13) Uani 1 1 d . . .
N4 N 0.8374(6) 0.0364(4) 0.5289(2) 0.0292(12) Uani 1 1 d . . .
N5 N 0.5748(6) -0.0795(5) 0.8323(2) 0.0393(15) Uani 1 1 d . . .
H5 H 0.6298 -0.0903 0.8623 0.047 Uiso 1 1 calc R . .
N6 N 0.1346(7) -0.0994(7) 1.0657(3) 0.0539(18) Uani 1 1 d . . .
N7 N 0.2212(7) -0.2313(5) 0.9861(2) 0.0406(15) Uani 1 1 d . . .
N8 N 0.3488(7) -0.2188(6) 1.0921(2) 0.0524(18) Uani 1 1 d . . .
O1 O 0.3359(6) -0.0879(6) 0.7994(2) 0.0709(19) Uani 1 1 d . . .
O2 O -0.0008(7) -0.3023(5) 1.1838(2) 0.0688(18) Uani 1 1 d . . .
O3 O -0.2112(7) -0.3242(5) 1.0148(3) 0.0709(18) Uani 1 1 d . . .
O4 O 0.1011(7) -0.5078(5) 1.0600(2) 0.0603(16) Uani 1 1 d . . .
Pd1 Pd 0.96650(5) 0.17475(4) 0.502764(19) 0.02687(14) Uani 1 1 d . . .
Re1 Re 0.11451(4) -0.26766(3) 1.064622(12) 0.04539(12) Uani 1 1 d . . .
S1 S 0.1611(3) 0.1173(2) 1.06339(10) 0.0663(7) Uani 1 1 d . . .
C61A C 0.4807(10) 0.5981(8) 0.8290(4) 0.115(5) Uiso 0.80 1 d PG A 1
H61A H 0.5407 0.6144 0.7977 0.138 Uiso 0.80 1 calc PR A 1
C62A C 0.5468(7) 0.6032(8) 0.8845(4) 0.105(5) Uiso 0.80 1 d PG A 1
H62A H 0.6519 0.6230 0.8911 0.126 Uiso 0.80 1 calc PR A 1
C63A C 0.4591(8) 0.5793(7) 0.9302(3) 0.069(3) Uiso 0.80 1 d PG A 1
H63A H 0.5042 0.5828 0.9681 0.082 Uiso 0.80 1 calc PR A 1
C64A C 0.3053(8) 0.5503(6) 0.9204(3) 0.060(3) Uiso 0.80 1 d PG A 1
H64A H 0.2454 0.5339 0.9517 0.072 Uiso 0.80 1 calc PR A 1
C65A C 0.2393(7) 0.5452(7) 0.8649(3) 0.069(3) Uiso 0.80 1 d PG A 1
H65A H 0.1342 0.5253 0.8583 0.082 Uiso 0.80 1 calc PR A 1
C66A C 0.3270(11) 0.5691(8) 0.8192(3) 0.090(4) Uiso 0.80 1 d PG A 1
H66A H 0.2818 0.5656 0.7813 0.108 Uiso 0.80 1 calc PR A 1
C61B C 0.438(5) 0.616(3) 0.8319(17) 0.115(5) Uiso 0.20 1 d PG B 2
H61B H 0.4313 0.6776 0.8121 0.138 Uiso 0.20 1 calc PR B 2
C62B C 0.520(4) 0.628(3) 0.8846(17) 0.105(5) Uiso 0.20 1 d PG B 2
H62B H 0.5706 0.6976 0.9008 0.126 Uiso 0.20 1 calc PR B 2
C63B C 0.529(4) 0.537(4) 0.9135(13) 0.078(15) Uiso 0.20 1 d PG B 2
H63B H 0.5860 0.5455 0.9495 0.093 Uiso 0.20 1 calc PR B 2
C64B C 0.456(5) 0.435(3) 0.8897(18) 0.15(3) Uiso 0.20 1 d PG B 2
H64B H 0.4620 0.3733 0.9095 0.180 Uiso 0.20 1 calc PR B 2
C65B C 0.373(4) 0.423(2) 0.8370(17) 0.13(2) Uiso 0.20 1 d PG B 2
H65B H 0.3227 0.3533 0.8208 0.151 Uiso 0.20 1 calc PR B 2
C66B C 0.364(4) 0.514(3) 0.8081(13) 0.060(12) Uiso 0.20 1 d PG B 2
H66B H 0.3074 0.5055 0.7721 0.072 Uiso 0.20 1 calc PR B 2

loop_
_atom_site_aniso_label
_atom_site_aniso_U_11
_atom_site_aniso_U_22
_atom_site_aniso_U_33
_atom_site_aniso_U_23
_atom_site_aniso_U_13
_atom_site_aniso_U_12
C1 0.023(4) 0.044(4) 0.024(3) 0.013(3) 0.005(3) 0.011(3)
C2 0.023(4) 0.042(4) 0.026(3) 0.009(3) 0.004(3) 0.012(3)
C3 0.039(4) 0.046(4) 0.021(3) 0.008(3) 0.009(3) 0.011(3)
C4 0.042(4) 0.038(4) 0.026(3) 0.005(3) 0.005(3) 0.012(3)
C5 0.030(4) 0.037(4) 0.030(3) 0.003(3) 0.003(3) 0.008(3)
C6 0.030(4) 0.033(4) 0.027(3) 0.006(3) 0.002(3) 0.006(3)
C7 0.021(4) 0.037(4) 0.029(3) 0.006(3) 0.000(3) 0.004(3)
C8 0.039(4) 0.041(4) 0.028(4) 0.006(3) 0.004(3) 0.007(3)
C9 0.040(4) 0.037(4) 0.033(4) 0.013(3) 0.007(3) 0.003(3)
C10 0.038(4) 0.037(4) 0.028(4) 0.010(3) 0.005(3) 0.003(3)
C11 0.032(4) 0.036(4) 0.030(4) 0.012(3) 0.006(3) 0.004(3)
C12 0.029(4) 0.040(4) 0.023(3) 0.007(3) 0.003(3) 0.005(3)
C13 0.036(4) 0.041(4) 0.026(3) 0.007(3) 0.005(3) 0.007(3)
C14 0.029(4) 0.043(4) 0.026(3) 0.007(3) -0.001(3) 0.006(3)
C15 0.019(3) 0.037(4) 0.029(3) 0.006(3) 0.002(3) 0.005(3)
C16 0.021(4) 0.039(4) 0.033(4) 0.006(3) 0.003(3) 0.006(3)
C17 0.024(4) 0.040(4) 0.031(4) 0.010(3) 0.006(3) 0.008(3)
C18 0.028(4) 0.035(4) 0.038(4) 0.011(3) 0.003(3) 0.003(3)
C19 0.032(4) 0.038(4) 0.038(4) 0.017(3) 0.009(3) 0.010(3)
C20 0.026(4) 0.039(4) 0.031(4) 0.015(3) 0.008(3) 0.008(3)
C21 0.034(4) 0.039(4) 0.028(3) 0.009(3) 0.010(3) 0.006(3)
C22 0.038(4) 0.051(4) 0.024(3) 0.007(3) -0.001(3) 0.006(3)
C23 0.045(5) 0.048(4) 0.023(3) 0.007(3) 0.001(3) 0.008(4)
C24 0.039(4) 0.041(4) 0.033(4) 0.007(3) 0.014(3) 0.002(3)
C25 0.031(4) 0.068(5) 0.034(4) 0.022(4) 0.006(3) 0.012(4)
C26 0.041(5) 0.062(5) 0.034(4) 0.020(4) 0.010(3) 0.012(4)
C27 0.042(5) 0.074(6) 0.029(4) 0.015(4) 0.004(4) 0.001(4)
C28 0.039(4) 0.055(5) 0.028(4) 0.010(3) 0.007(3) 0.005(4)
C29 0.042(5) 0.067(5) 0.031(4) 0.010(4) -0.002(3) -0.001(4)
C30 0.036(4) 0.069(5) 0.027(4) 0.011(4) 0.002(3) -0.003(4)
C31 0.045(5) 0.047(4) 0.031(4) 0.011(3) 0.006(3) 0.009(4)
C32 0.037(4) 0.059(5) 0.034(4) 0.009(3) 0.004(3) -0.001(4)
C33 0.035(4) 0.050(5) 0.034(4) 0.006(3) 0.005(3) 0.004(3)
C34 0.048(5) 0.073(6) 0.031(4) 0.006(4) 0.005(3) 0.018(4)
C35 0.041(5) 0.090(7) 0.041(5) 0.008(4) -0.004(4) 0.024(5)
C36 0.060(6) 0.082(6) 0.034(4) 0.008(4) 0.006(4) 0.022(5)
C37 0.053(6) 0.063(5) 0.046(5) 0.033(4) -0.006(4) 0.005(4)
C38 0.043(5) 0.134(9) 0.044(5) 0.013(5) -0.003(4) 0.021(6)
C39 0.036(4) 0.036(4) 0.029(4) 0.002(3) 0.006(3) 0.007(3)
C40 0.036(4) 0.046(5) 0.049(4) 0.013(4) 0.007(3) 0.010(4)
C41 0.060(6) 0.038(5) 0.077(6) 0.003(4) 0.027(5) 0.012(4)
C42 0.059(6) 0.037(5) 0.054(5) -0.009(4) 0.027(5) -0.017(4)
C43 0.041(5) 0.070(6) 0.045(5) 0.007(4) -0.005(4) -0.004(4)
C44 0.043(5) 0.040(4) 0.042(4) 0.008(3) 0.003(4) 0.006(4)
C45 0.035(4) 0.040(4) 0.022(3) 0.005(3) 0.001(3) 0.000(3)
C46 0.054(5) 0.049(5) 0.034(4) 0.014(3) 0.012(4) 0.008(4)
C47 0.065(6) 0.057(5) 0.041(5) 0.018(4) -0.001(4) 0.011(4)
C48 0.055(5) 0.074(6) 0.027(4) 0.018(4) 0.004(4) -0.003(4)
C49 0.047(5) 0.058(5) 0.032(4) 0.006(4) 0.008(3) 0.004(4)
C50 0.042(4) 0.044(4) 0.035(4) 0.006(3) 0.001(3) 0.001(3)
C51 0.023(4) 0.033(4) 0.039(4) 0.011(3) -0.003(3) 0.003(3)
C52 0.029(4) 0.042(4) 0.044(4) 0.020(3) 0.000(3) 0.006(3)
C53 0.030(4) 0.050(5) 0.063(6) 0.028(4) -0.008(4) 0.000(4)
C54 0.051(5) 0.030(4) 0.065(6) 0.015(4) -0.024(4) -0.006(4)
C55 0.067(6) 0.032(4) 0.046(5) 0.005(3) -0.014(4) 0.005(4)
C56 0.036(4) 0.039(4) 0.041(4) 0.008(3) -0.005(3) 0.000(3)
C57 0.038(5) 0.068(6) 0.030(4) 0.010(4) 0.003(3) 0.009(4)
C58 0.052(5) 0.061(5) 0.043(5) 0.006(4) 0.008(4) 0.002(4)
C59 0.053(6) 0.060(5) 0.041(4) 0.011(4) 0.011(4) 0.007(4)
C60 0.048(5) 0.075(6) 0.028(4) 0.009(4) 0.012(3) 0.013(5)
N1 0.023(3) 0.035(3) 0.028(3) 0.011(2) 0.005(2) 0.006(2)
N2 0.026(3) 0.040(3) 0.025(3) 0.003(2) 0.005(2) 0.007(3)
N3 0.026(3) 0.037(3) 0.028(3) 0.015(2) 0.009(2) 0.006(2)
N4 0.026(3) 0.038(3) 0.023(3) 0.005(2) 0.004(2) 0.006(2)
N5 0.034(4) 0.057(4) 0.024(3) 0.012(3) 0.006(2) 0.006(3)
N6 0.037(4) 0.087(6) 0.036(4) 0.000(4) 0.003(3) 0.014(4)
N7 0.039(4) 0.049(4) 0.029(3) 0.010(3) 0.002(3) 0.003(3)
N8 0.038(4) 0.090(5) 0.026(3) -0.015(3) 0.008(3) 0.013(4)
O1 0.036(3) 0.122(6) 0.043(3) 0.038(3) -0.001(3) -0.001(3)
O2 0.087(5) 0.074(4) 0.035(3) 0.004(3) 0.023(3) 0.000(3)
O3 0.050(4) 0.091(5) 0.064(4) 0.017(3) 0.005(3) 0.006(4)
O4 0.075(4) 0.062(4) 0.038(3) 0.010(3) 0.002(3) 0.010(3)
Pd1 0.0249(3) 0.0318(3) 0.0222(3) 0.0080(2) 0.0046(2) 0.0034(2)
Re1 0.0441(2) 0.0575(2) 0.02819(16) 0.00808(13) 0.00882(13) 0.00127(15)
S1 0.0642(16) 0.0737(16) 0.0589(14) 0.0224(12) 0.0085(12) 0.0126(13)

loop_
_atom_type_symbol
_atom_type_description
_atom_type_scat_dispersion_real
_atom_type_scat_dispersion_imag
_atom_type_scat_source
C C 0.0033 0.0016 'International Tables Vol C Tables 4.2.6.8 and 6.1.1.4'
H H 0.0000 0.0000 'International Tables Vol C Tables 4.2.6.8 and 6.1.1.4'
N N 0.0061 0.0033 'International Tables Vol C Tables 4.2.6.8 and 6.1.1.4'
O O 0.0106 0.0060 'International Tables Vol C Tables 4.2.6.8 and 6.1.1.4'
S S 0.1002 0.1169 'International Tables Vol C Tables 4.2.6.8 and 6.1.1.4'
Pd Pd -1.2666 0.9565 'International Tables Vol C Tables 4.2.6.8 and 6.1.1.4'
Re Re -1.0802 6.9014 'International Tables Vol C Tables 4.2.6.8 and 6.1.1.4'

loop_
_geom_angle_atom_site_label_1
_geom_angle_atom_site_label_2
_geom_angle_atom_site_label_3
_geom_angle
C20 C1 C2 124.4(6)
C20 C1 C21 116.3(6)
C2 C1 C21 118.6(6)
N1 C2 C1 125.5(6)
N1 C2 C3 109.5(6)
C1 C2 C3 125.0(6)
C4 C3 C2 107.5(6)
C4 C3 H3 126.2
C2 C3 H3 126.2
C3 C4 C5 107.4(6)
C3 C4 H4 126.3
C5 C4 H4 126.3
N1 C5 C6 125.2(6)
N1 C5 C4 109.6(6)
C6 C5 C4 125.2(6)
C5 C6 C7 124.5(6)
C5 C6 C39 118.6(6)
C7 C6 C39 116.9(5)
N2 C7 C6 125.0(6)
N2 C7 C8 109.7(5)
C6 C7 C8 125.3(6)
C9 C8 C7 107.2(6)
C9 C8 H8 126.4
C7 C8 H8 126.4
C8 C9 C10 108.1(6)
C8 C9 H9 126.0
C10 C9 H9 126.0
N2 C10 C11 125.8(6)
N2 C10 C9 108.8(6)
C11 C10 C9 125.4(6)
C12 C11 C10 124.4(6)
C12 C11 C45 117.4(6)
C10 C11 C45 118.1(6)
N3 C12 C11 126.4(6)
N3 C12 C13 109.0(6)
C11 C12 C13 124.6(6)
C14 C13 C12 106.9(6)
C14 C13 H13 126.6
C12 C13 H13 126.6
C13 C14 C15 108.9(6)
C13 C14 H14 125.5
C15 C14 H14 125.5
N3 C15 C16 126.0(6)
N3 C15 C14 108.2(5)
C16 C15 C14 125.8(6)
C15 C16 C17 123.9(6)
C15 C16 C51 118.0(6)
C17 C16 C51 118.0(6)
N4 C17 C16 124.8(6)
N4 C17 C18 110.3(6)
C16 C17 C18 124.8(6)
C19 C18 C17 106.6(6)
C19 C18 H18 126.7
C17 C18 H18 126.7
C18 C19 C20 108.7(6)
C18 C19 H19 125.7
C20 C19 H19 125.7
C1 C20 N4 126.5(6)
C1 C20 C19 125.2(6)
N4 C20 C19 108.3(6)
C26 C21 C22 117.1(6)
C26 C21 C1 117.6(6)
C22 C21 C1 125.3(6)
C23 C22 C21 120.4(7)
C23 C22 H22 119.8
C21 C22 H22 119.8
C22 C23 C24 121.0(7)
C22 C23 H23 119.5
C24 C23 H23 119.5
C25 C24 C23 118.5(6)
C25 C24 N5 122.4(6)
C23 C24 N5 119.0(6)
C24 C25 C26 119.6(7)
C24 C25 H25 120.2
C26 C25 H25 120.2
C25 C26 C21 123.3(7)
C25 C26 H26 118.4
C21 C26 H26 118.4
O1 C27 N5 125.8(7)
O1 C27 C28 115.9(7)
N5 C27 C28 118.3(7)
C32 C28 C29 117.7(6)
C32 C28 C27 126.2(7)
C29 C28 C27 116.1(6)
C30 C29 C28 120.1(7)
C30 C29 H29 119.9
C28 C29 H29 119.9
N7 C30 C29 122.9(7)
N7 C30 H30 118.5
C29 C30 H30 118.5
N7 C31 C32 121.4(7)
N7 C31 C33 115.2(6)
C32 C31 C33 123.4(7)
C28 C32 C31 119.7(7)
C28 C32 H32 120.2
C31 C32 H32 120.2
C34 C33 N8 120.2(7)
C34 C33 C31 124.2(6)
N8 C33 C31 115.5(6)
C33 C34 C35 120.5(7)
C33 C34 H34 119.7
C35 C34 H34 119.7
C36 C35 C34 116.7(8)
C36 C35 C38 122.0(8)
C34 C35 C38 121.3(8)
C37 C36 C35 119.8(8)
C37 C36 H36 120.1
C35 C36 H36 120.1
N8 C37 C36 126.3(8)
N8 C37 H37 116.9
C36 C37 H37 116.9
C35 C38 H38A 109.5
C35 C38 H38B 109.5
H38A C38 H38B 109.5
C35 C38 H38C 109.5
H38A C38 H38C 109.5
H38B C38 H38C 109.5
C40 C39 C44 118.2(7)
C40 C39 C6 121.3(6)
C44 C39 C6 120.5(6)
C41 C40 C39 120.3(8)
C41 C40 H40 119.8
C39 C40 H40 119.8
C42 C41 C40 120.1(8)
C42 C41 H41 120.0
C40 C41 H41 120.0
C43 C42 C41 121.5(8)
C43 C42 H42 119.3
C41 C42 H42 119.3
C42 C43 C44 119.8(8)
C42 C43 H43 120.1
C44 C43 H43 120.1
C43 C44 C39 120.0(7)
C43 C44 H44 120.0
C39 C44 H44 120.0
C50 C45 C46 119.4(6)
C50 C45 C11 121.3(6)
C46 C45 C11 119.3(6)
C45 C46 C47 119.6(7)
C45 C46 H46 120.2
C47 C46 H46 120.2
C48 C47 C46 120.2(8)
C48 C47 H47 119.9
C46 C47 H47 119.9
C47 C48 C49 120.8(7)
C47 C48 H48 119.6
C49 C48 H48 119.6
C48 C49 C50 118.6(7)
C48 C49 H49 120.7
C50 C49 H49 120.7
C45 C50 C49 121.3(7)
C45 C50 H50 119.3
C49 C50 H50 119.3
C52 C51 C56 119.2(6)
C52 C51 C16 119.8(6)
C56 C51 C16 121.0(6)
C53 C52 C51 120.3(8)
C53 C52 H52 119.8
C51 C52 H52 119.8
C54 C53 C52 120.1(8)
C54 C53 H53 120.0
C52 C53 H53 120.0
C53 C54 C55 120.7(7)
C53 C54 H54 119.6
C55 C54 H54 119.6
C54 C55 C56 119.8(8)
C54 C55 H55 120.1
C56 C55 H55 120.1
C55 C56 C51 119.7(7)
C55 C56 H56 120.1
C51 C56 H56 120.1
N6 C57 S1 176.2(8)
O2 C58 Re1 178.5(8)
O3 C59 Re1 178.2(8)
O4 C60 Re1 178.0(6)
C5 N1 C2 105.9(5)
C5 N1 Pd1 126.9(4)
C2 N1 Pd1 126.1(4)
C7 N2 C10 106.2(5)
C7 N2 Pd1 127.5(4)
C10 N2 Pd1 126.0(4)
C12 N3 C15 106.9(5)
C12 N3 Pd1 125.9(4)
C15 N3 Pd1 126.5(4)
C17 N4 C20 105.9(5)
C17 N4 Pd1 128.0(4)
C20 N4 Pd1 126.1(4)
C27 N5 C24 124.7(6)
C27 N5 H5 117.6
C24 N5 H5 117.6
C57 N6 Re1 175.9(7)
C30 N7 C31 118.1(6)
C30 N7 Re1 124.0(5)
C31 N7 Re1 117.4(4)
C37 N8 C33 116.2(7)
C37 N8 Re1 128.1(5)
C33 N8 Re1 114.9(5)
N4 Pd1 N2 179.2(2)
N4 Pd1 N3 89.5(2)
N2 Pd1 N3 90.6(2)
N4 Pd1 N1 90.6(2)
N2 Pd1 N1 89.4(2)
N3 Pd1 N1 178.6(2)
C60 Re1 C58 87.6(3)
C60 Re1 C59 89.2(4)
C58 Re1 C59 87.5(3)
C60 Re1 N6 176.4(3)
C58 Re1 N6 95.4(3)
C59 Re1 N6 92.7(3)
C60 Re1 N8 92.8(3)
C58 Re1 N8 97.6(3)
C59 Re1 N8 174.6(3)
N6 Re1 N8 85.0(3)
C60 Re1 N7 95.5(3)
C58 Re1 N7 172.9(3)
C59 Re1 N7 98.9(3)
N6 Re1 N7 81.2(2)
N8 Re1 N7 75.8(2)
C62A C61A C66A 120.0
C62A C61A H61A 120.0
C66A C61A H61A 120.0
C61A C62A C63A 120.0
C61A C62A H62A 120.0
C63A C62A H62A 120.0
C64A C63A C62A 120.0
C64A C63A H63A 120.0
C62A C63A H63A 120.0
C65A C64A C63A 120.0
C65A C64A H64A 120.0
C63A C64A H64A 120.0
C64A C65A C66A 120.0
C64A C65A H65A 120.0
C66A C65A H65A 120.0
C65A C66A C61A 120.0
C65A C66A H66A 120.0
C61A C66A H66A 120.0
C62B C61B C66B 120.0
C62B C61B H61B 120.0
C66B C61B H61B 120.0
C61B C62B C63B 120.00(7)
C61B C62B H62B 120.0
C63B C62B H62B 120.0
C64B C63B C62B 120.0
C64B C63B H63B 120.0
C62B C63B H63B 120.0
C65B C64B C63B 120.0
C65B C64B H64B 120.0
C63B C64B H64B 120.0
C64B C65B C66B 120.0
C64B C65B H65B 120.0
C66B C65B H65B 120.0
C65B C66B C61B 120.0
C65B C66B H66B 120.0
C61B C66B H66B 120.0

loop_
_geom_bond_atom_site_label_1
_geom_bond_atom_site_label_2
_geom_bond_distance
C1 C20 1.384(9)
C1 C2 1.399(9)
C1 C21 1.497(8)
C2 N1 1.390(8)
C2 C3 1.419(9)
C3 C4 1.350(9)
C3 H3 0.9500
C4 C5 1.428(9)
C4 H4 0.9500
C5 N1 1.372(8)
C5 C6 1.394(9)
C6 C7 1.406(9)
C6 C39 1.493(9)
C7 N2 1.363(8)
C7 C8 1.437(9)
C8 C9 1.328(9)
C8 H8 0.9500
C9 C10 1.432(9)
C9 H9 0.9500
C10 N2 1.383(8)
C10 C11 1.391(9)
C11 C12 1.390(9)
C11 C45 1.506(8)
C12 N3 1.379(8)
C12 C13 1.436(9)
C13 C14 1.341(9)
C13 H13 0.9500
C14 C15 1.423(9)
C14 H14 0.9500
C15 N3 1.385(8)
C15 C16 1.392(9)
C16 C17 1.408(9)
C16 C51 1.498(9)
C17 N4 1.373(8)
C17 C18 1.438(9)
C18 C19 1.331(9)
C18 H18 0.9500
C19 C20 1.444(9)
C19 H19 0.9500
C20 N4 1.389(8)
C21 C26 1.380(10)
C21 C22 1.395(9)
C22 C23 1.390(9)
C22 H22 0.9500
C23 C24 1.399(10)
C23 H23 0.9500
C24 C25 1.377(10)
C24 N5 1.427(8)
C25 C26 1.379(9)
C25 H25 0.9500
C26 H26 0.9500
C27 O1 1.227(9)
C27 N5 1.348(9)
C27 C28 1.520(9)
C28 C32 1.378(10)
C28 C29 1.388(10)
C29 C30 1.355(10)
C29 H29 0.9500
C30 N7 1.343(9)
C30 H30 0.9500
C31 N7 1.350(9)
C31 C32 1.397(9)
C31 C33 1.474(10)
C32 H32 0.9500
C33 C34 1.377(10)
C33 N8 1.413(9)
C34 C35 1.403(10)
C34 H34 0.9500
C35 C36 1.373(11)
C35 C38 1.490(12)
C36 C37 1.353(11)
C36 H36 0.9500
C37 N8 1.290(9)
C37 H37 0.9500
C38 H38A 0.9800
C38 H38B 0.9800
C38 H38C 0.9800
C39 C40 1.397(10)
C39 C44 1.398(10)
C40 C41 1.377(11)
C40 H40 0.9500
C41 C42 1.365(12)
C41 H41 0.9500
C42 C43 1.346(12)
C42 H42 0.9500
C43 C44 1.396(11)
C43 H43 0.9500
C44 H44 0.9500
C45 C50 1.374(10)
C45 C46 1.388(10)
C46 C47 1.390(10)
C46 H46 0.9500
C47 C48 1.374(12)
C47 H47 0.9500
C48 C49 1.377(12)
C48 H48 0.9500
C49 C50 1.395(10)
C49 H49 0.9500
C50 H50 0.9500
C51 C52 1.390(9)
C51 C56 1.397(10)
C52 C53 1.387(10)
C52 H52 0.9500
C53 C54 1.360(12)
C53 H53 0.9500
C54 C55 1.386(12)
C54 H54 0.9500
C55 C56 1.388(10)
C55 H55 0.9500
C56 H56 0.9500
C57 N6 1.111(10)
C57 S1 1.639(10)
C58 O2 1.158(9)
C58 Re1 1.912(8)
C59 O3 1.166(10)
C59 Re1 1.912(10)
C60 O4 1.168(10)
C60 Re1 1.904(10)
N1 Pd1 2.026(5)
N2 Pd1 2.019(5)
N3 Pd1 2.020(5)
N4 Pd1 2.011(5)
N5 H5 0.8800
N6 Re1 2.131(9)
N7 Re1 2.163(5)
N8 Re1 2.162(6)
C61A C62A 1.3900
C61A C66A 1.3900
C61A H61A 0.9500
C62A C63A 1.3900
C62A H62A 0.9500
C63A C64A 1.3900
C63A H63A 0.9500
C64A C65A 1.3900
C64A H64A 0.9500
C65A C66A 1.3900
C65A H65A 0.9500
C66A H66A 0.9500
C61B C62B 1.3900
C61B C66B 1.3900
C61B H61B 0.9500
C62B C63B 1.3900
C62B H62B 0.9500
C63B C64B 1.3900
C63B H63B 0.9500
C64B C65B 1.3900
C64B H64B 0.9500
C65B C66B 1.3900
C65B H65B 0.9500
C66B H66B 0.9500

loop_
_geom_torsion_atom_site_label_1
_geom_torsion_atom_site_label_2
_geom_torsion_atom_site_label_3
_geom_torsion_atom_site_label_4
_geom_torsion
C20 C1 C2 N1 -3.1(11)
C21 C1 C2 N1 -172.9(6)
C20 C1 C2 C3 175.1(7)
C21 C1 C2 C3 5.3(10)
N1 C2 C3 C4 -0.2(8)
C1 C2 C3 C4 -178.7(6)
C2 C3 C4 C5 0.2(8)
C3 C4 C5 N1 -0.1(8)
C3 C4 C5 C6 -178.5(7)
N1 C5 C6 C7 4.3(11)
C4 C5 C6 C7 -177.5(7)
N1 C5 C6 C39 -176.6(6)
C4 C5 C6 C39 1.6(11)
C5 C6 C7 N2 8.1(11)
C39 C6 C7 N2 -171.0(6)
C5 C6 C7 C8 -174.0(7)
C39 C6 C7 C8 6.9(10)
N2 C7 C8 C9 1.7(8)
C6 C7 C8 C9 -176.5(7)
C7 C8 C9 C10 0.3(8)
C8 C9 C10 N2 -2.1(9)
C8 C9 C10 C11 175.4(7)
N2 C10 C11 C12 -6.9(12)
C9 C10 C11 C12 176.0(7)
N2 C10 C11 C45 169.9(7)
C9 C10 C11 C45 -7.2(11)
C10 C11 C12 N3 -4.1(12)
C45 C11 C12 N3 179.1(6)
C10 C11 C12 C13 173.0(7)
C45 C11 C12 C13 -3.8(11)
N3 C12 C13 C14 -0.8(8)
C11 C12 C13 C14 -178.3(7)
C12 C13 C14 C15 -0.8(8)
C13 C14 C15 N3 2.1(8)
C13 C14 C15 C16 -179.5(7)
N3 C15 C16 C17 0.8(11)
C14 C15 C16 C17 -177.4(7)
N3 C15 C16 C51 176.9(6)
C14 C15 C16 C51 -1.3(10)
C15 C16 C17 N4 9.7(11)
C51 C16 C17 N4 -166.4(6)
C15 C16 C17 C18 -173.0(6)
C51 C16 C17 C18 10.8(10)
N4 C17 C18 C19 3.5(8)
C16 C17 C18 C19 -174.1(7)
C17 C18 C19 C20 -0.3(8)
C2 C1 C20 N4 -7.0(11)
C21 C1 C20 N4 163.1(6)
C2 C1 C20 C19 175.9(7)
C21 C1 C20 C19 -14.1(10)
C18 C19 C20 C1 174.7(7)
C18 C19 C20 N4 -2.9(8)
C20 C1 C21 C26 -58.7(9)
C2 C1 C21 C26 111.9(8)
C20 C1 C21 C22 120.2(8)
C2 C1 C21 C22 -69.1(9)
C26 C21 C22 C23 1.6(11)
C1 C21 C22 C23 -177.4(7)
C21 C22 C23 C24 0.7(11)
C22 C23 C24 C25 -2.8(11)
C22 C23 C24 N5 178.1(7)
C23 C24 C25 C26 2.5(11)
N5 C24 C25 C26 -178.4(7)
C24 C25 C26 C21 -0.2(13)
C22 C21 C26 C25 -1.9(12)
C1 C21 C26 C25 177.2(7)
O1 C27 C28 C32 -156.8(9)
N5 C27 C28 C32 20.3(13)
O1 C27 C28 C29 21.2(12)
N5 C27 C28 C29 -161.8(8)
C32 C28 C29 C30 2.6(12)
C27 C28 C29 C30 -175.5(8)
C28 C29 C30 N7 0.0(13)
C29 C28 C32 C31 -3.4(12)
C27 C28 C32 C31 174.5(8)
N7 C31 C32 C28 1.6(12)
C33 C31 C32 C28 -178.2(7)
N7 C31 C33 C34 175.0(7)
C32 C31 C33 C34 -5.2(13)
N7 C31 C33 N8 -0.6(10)
C32 C31 C33 N8 179.2(7)
N8 C33 C34 C35 -6.0(12)
C31 C33 C34 C35 178.6(8)
C33 C34 C35 C36 2.9(13)
C33 C34 C35 C38 -177.9(9)
C34 C35 C36 C37 0.1(14)
C38 C35 C36 C37 -179.1(9)
C35 C36 C37 N8 0.3(15)
C5 C6 C39 C40 -119.4(7)
C7 C6 C39 C40 59.7(9)
C5 C6 C39 C44 60.9(9)
C7 C6 C39 C44 -119.9(7)
C44 C39 C40 C41 -1.5(10)
C6 C39 C40 C41 178.8(7)
C39 C40 C41 C42 0.1(12)
C40 C41 C42 C43 1.1(12)
C41 C42 C43 C44 -1.0(12)
C42 C43 C44 C39 -0.5(12)
C40 C39 C44 C43 1.7(10)
C6 C39 C44 C43 -178.7(7)
C12 C11 C45 C50 -60.8(9)
C10 C11 C45 C50 122.2(8)
C12 C11 C45 C46 116.8(8)
C10 C11 C45 C46 -60.2(9)
C50 C45 C46 C47 -0.1(11)
C11 C45 C46 C47 -177.7(7)
C45 C46 C47 C48 0.3(12)
C46 C47 C48 C49 -0.2(13)
C47 C48 C49 C50 -0.2(12)
C46 C45 C50 C49 -0.3(11)
C11 C45 C50 C49 177.3(6)
C48 C49 C50 C45 0.4(11)
C15 C16 C51 C52 -125.1(7)
C17 C16 C51 C52 51.2(9)
C15 C16 C51 C56 52.3(9)
C17 C16 C51 C56 -131.3(7)
C56 C51 C52 C53 -1.5(10)
C16 C51 C52 C53 176.0(6)
C51 C52 C53 C54 -1.3(11)
C52 C53 C54 C55 1.3(11)
C53 C54 C55 C56 1.6(11)
C54 C55 C56 C51 -4.4(11)
C52 C51 C56 C55 4.3(10)
C16 C51 C56 C55 -173.1(6)
C6 C5 N1 C2 178.4(6)
C4 C5 N1 C2 0.0(7)
C6 C5 N1 Pd1 -12.7(10)
C4 C5 N1 Pd1 168.9(4)
C1 C2 N1 C5 178.6(6)
C3 C2 N1 C5 0.2(7)
C1 C2 N1 Pd1 9.6(9)
C3 C2 N1 Pd1 -168.9(4)
C6 C7 N2 C10 175.3(7)
C8 C7 N2 C10 -2.9(8)
C6 C7 N2 Pd1 -10.9(10)
C8 C7 N2 Pd1 170.9(4)
C11 C10 N2 C7 -174.4(7)
C9 C10 N2 C7 3.1(8)
C11 C10 N2 Pd1 11.7(10)
C9 C10 N2 Pd1 -170.9(5)
C11 C12 N3 C15 179.5(7)
C13 C12 N3 C15 2.1(8)
C11 C12 N3 Pd1 9.0(10)
C13 C12 N3 Pd1 -168.5(4)
C16 C15 N3 C12 179.0(6)
C14 C15 N3 C12 -2.5(7)
C16 C15 N3 Pd1 -10.5(10)
C14 C15 N3 Pd1 168.0(4)
C16 C17 N4 C20 172.4(6)
C18 C17 N4 C20 -5.2(7)
C16 C17 N4 Pd1 -9.5(10)
C18 C17 N4 Pd1 172.9(4)
C1 C20 N4 C17 -172.7(7)
C19 C20 N4 C17 4.9(7)
C1 C20 N4 Pd1 9.2(10)
C19 C20 N4 Pd1 -173.3(4)
O1 C27 N5 C24 -4.8(13)
C28 C27 N5 C24 178.5(7)
C25 C24 N5 C27 0.8(12)
C23 C24 N5 C27 179.9(7)
C29 C30 N7 C31 -1.9(12)
C29 C30 N7 Re1 169.9(7)
C32 C31 N7 C30 1.1(11)
C33 C31 N7 C30 -179.1(7)
C32 C31 N7 Re1 -171.3(6)
C33 C31 N7 Re1 8.5(9)
C36 C37 N8 C33 -3.3(13)
C36 C37 N8 Re1 -172.5(7)
C34 C33 N8 C37 6.1(12)
C31 C33 N8 C37 -178.2(7)
C34 C33 N8 Re1 176.8(6)
C31 C33 N8 Re1 -7.5(9)
C17 N4 Pd1 N3 1.0(6)
C20 N4 Pd1 N3 178.8(5)
C17 N4 Pd1 N1 179.6(6)
C20 N4 Pd1 N1 -2.7(5)
C7 N2 Pd1 N3 -178.4(6)
C10 N2 Pd1 N3 -5.7(6)
C7 N2 Pd1 N1 3.1(6)
C10 N2 Pd1 N1 175.7(6)
C12 N3 Pd1 N4 177.0(5)
C15 N3 Pd1 N4 8.3(5)
C12 N3 Pd1 N2 -3.7(5)
C15 N3 Pd1 N2 -172.5(5)
C5 N1 Pd1 N4 -172.7(6)
C2 N1 Pd1 N4 -5.9(5)
C5 N1 Pd1 N2 8.1(6)
C2 N1 Pd1 N2 174.8(5)
C37 N8 Re1 C60 -86.8(8)
C33 N8 Re1 C60 103.8(6)
C37 N8 Re1 C58 1.1(8)
C33 N8 Re1 C58 -168.3(6)
C37 N8 Re1 N6 96.0(8)
C33 N8 Re1 N6 -73.4(6)
C37 N8 Re1 N7 178.2(8)
C33 N8 Re1 N7 8.8(5)
C30 N7 Re1 C60 87.1(7)
C31 N7 Re1 C60 -101.0(6)
C30 N7 Re1 C59 -3.0(7)
C31 N7 Re1 C59 168.9(6)
C30 N7 Re1 N6 -94.4(6)
C31 N7 Re1 N6 77.5(6)
C30 N7 Re1 N8 178.6(7)
C31 N7 Re1 N8 -9.5(5)
C66A C61A C62A C63A 0.0
C61A C62A C63A C64A 0.0
C62A C63A C64A C65A 0.0
C63A C64A C65A C66A 0.0
C64A C65A C66A C61A 0.0
C62A C61A C66A C65A 0.0
C66B C61B C62B C63B 0.0
C61B C62B C63B C64B 0.0
C62B C63B C64B C65B 0.0
C63B C64B C65B C66B 0.0
C64B C65B C66B C61B 0.0
C62B C61B C66B C65B 0.0
